data_1519786
loop_
_publ_author_name
'Devillanova, Francesco'
'Aragoni, Carla'
'Arca, Massimiliano'
'Hursthouse, Michael B.'
'Huth, Susanne L.'

_publ_section_title
;
 C40H28I2N8Ni1
;
_journal_name_full 'Crystal Structure Report Archive'
_journal_page_first 242
_journal_year 2006
_chemical_formula_sum 'C40 H28 I2 N8 Ni'
_chemical_formula_weight 933.21
_space_group_IT_number 15
_symmetry_cell_setting monoclinic
_symmetry_space_group_name_Hall '-C 2yc'
_symmetry_space_group_name_H-M 'C 1 2/c 1'
_atom_sites_solution_hydrogens geom
_atom_sites_solution_primary direct
_atom_sites_solution_secondary difmap
_cell_angle_alpha 90.00
_cell_angle_beta 97.264(2)
_cell_angle_gamma 90.00
_cell_formula_units_Z 4
_cell_length_a 25.0178(10)
_cell_length_b 8.8338(2)
_cell_length_c 16.5583(6)
_cell_measurement_reflns_used 4266
_cell_measurement_temperature 120(2)
_cell_measurement_theta_max 27.48
_cell_measurement_theta_min 2.91
_cell_volume 3630.1(2)
_computing_cell_refinement 'DENZO (Otwinowski & Minor, 1997) & COLLECT (Hooft, R.W.W., 1998)'
_computing_data_collection 'COLLECT (Hooft, R.W.W., 1998)'
_computing_data_reduction 'DENZO (Otwinowski & Minor, 1997) & COLLECT (Hooft, R.W.W., 1998)'
_computing_structure_refinement 'SHELXL-97 (Sheldrick, 1997)'
_computing_structure_solution 'SHELXS-97 (Sheldrick, 1997)'
_diffrn_ambient_temperature 120(2)
_diffrn_detector_area_resol_mean 9.091
_diffrn_measured_fraction_theta_full 0.997
_diffrn_measured_fraction_theta_max 0.997
_diffrn_measurement_device_type 'Bruker-Nonius 95mm CCD camera on \k-goniostat'
_diffrn_measurement_method '\f & \w scans'
_diffrn_radiation_monochromator '10cm confocal mirrors'
_diffrn_radiation_source 'Bruker-Nonius FR591 rotating anode'
_diffrn_radiation_type MoK\a
_diffrn_radiation_wavelength 0.71073
_diffrn_reflns_av_R_equivalents 0.0459
_diffrn_reflns_av_sigmaI/netI 0.0381
_diffrn_reflns_limit_h_max 32
_diffrn_reflns_limit_h_min -32
_diffrn_reflns_limit_k_max 11
_diffrn_reflns_limit_k_min -10
_diffrn_reflns_limit_l_max 18
_diffrn_reflns_limit_l_min -21
_diffrn_reflns_number 20594
_diffrn_reflns_theta_full 27.50
_diffrn_reflns_theta_max 27.50
_diffrn_reflns_theta_min 3.14
_exptl_absorpt_coefficient_mu 2.277
_exptl_absorpt_correction_T_max 0.9559
_exptl_absorpt_correction_T_min 0.6588
_exptl_absorpt_correction_type multi-scan
_exptl_absorpt_process_details 'SADABS V2.10 (Sheldrick, G.M., 2003)'
_exptl_crystal_colour orange
_exptl_crystal_density_diffrn 1.708
_exptl_crystal_density_method 'not measured'
_exptl_crystal_description lath
_exptl_crystal_F_000 1832
_exptl_crystal_size_max 0.20
_exptl_crystal_size_mid 0.06
_exptl_crystal_size_min 0.02
_refine_diff_density_max 1.507
_refine_diff_density_min -0.912
_refine_diff_density_rms 0.136
_refine_ls_extinction_coef 0.00026(12)
_refine_ls_extinction_expression Fc^*^=kFc[1+0.001xFc^2^\l^3^/sin(2\q)]^-1/4^
_refine_ls_extinction_method SHELXL
_refine_ls_goodness_of_fit_ref 1.042
_refine_ls_hydrogen_treatment constr
_refine_ls_matrix_type full
_refine_ls_number_parameters 233
_refine_ls_number_reflns 4173
_refine_ls_number_restraints 0
_refine_ls_restrained_S_all 1.042
_refine_ls_R_factor_all 0.0508
_refine_ls_R_factor_gt 0.0416
_refine_ls_shift/su_max 0.002
_refine_ls_shift/su_mean 0.000
_refine_ls_structure_factor_coef Fsqd
_refine_ls_weighting_details 'calc w=1/[\s^2^(Fo^2^)+(0.0510P)^2^+28.7479P] where P=(Fo^2^+2Fc^2^)/3'
_refine_ls_weighting_scheme calc
_refine_ls_wR_factor_gt 0.1040
_refine_ls_wR_factor_ref 0.1101
_reflns_number_gt 3603
_reflns_number_total 4173
_reflns_threshold_expression >2sigma(I)
_cod_data_source_file eCrystal-242.cif
_cod_data_source_block 2005slh0424
_cod_depositor_comments
;
Citation :
Devillanova, Francesco and Aragoni, Carla and Arca, Massimiliano and 
Hursthouse, Michael B. and Huth, Susanne L. (2006) 
University of Southampton, Crystal Structure Report Archive. 
(doi:10.5258/ecrystals/242)

More at:
http://ecrystals.chem.soton.ac.uk/242/

The following automatic conversions were performed:

'_symmetry_cell_setting' value 'Monoclinic' changed to 'monoclinic'
according to the built-in table from CIF Core dictionary named
'cif_core.dic' version 2.4.1 from 2010-06-29.

Automatic conversion script
Id: cif_fix_values 3392 2015-05-12 13:50:21Z andrius 
;
_cod_original_sg_symbol_H-M C2/c
_cod_database_code 1519786

loop_
_symmetry_equiv_pos_as_xyz
'x, y, z'
'-x, y, -z+1/2'
'x+1/2, y+1/2, z'
'-x+1/2, y+1/2, -z+1/2'
'-x, -y, -z'
'x, -y, z-1/2'
'-x+1/2, -y+1/2, -z'
'x+1/2, -y+1/2, z-1/2'

loop_
_atom_site_label
_atom_site_type_symbol
_atom_site_fract_x
_atom_site_fract_y
_atom_site_fract_z
_atom_site_U_iso_or_equiv
_atom_site_adp_type
_atom_site_occupancy
_atom_site_symmetry_multiplicity
_atom_site_calc_flag
_atom_site_refinement_flags
_atom_site_disorder_assembly
_atom_site_disorder_group
C1 C 0.86110(16) 0.5286(4) 0.3626(2) 0.0192(8) Uani 1 1 d . . .
C2 C 0.87189(18) 0.3922(5) 0.4075(3) 0.0258(9) Uani 1 1 d . . .
C3 C 0.80953(17) 0.4708(5) 0.4884(3) 0.0243(9) Uani 1 1 d . . .
C4 C 0.88327(18) 0.5740(6) 0.2871(3) 0.0274(9) Uani 1 1 d . . .
C5 C 0.88612(18) 0.4724(5) 0.2212(3) 0.0290(10) Uani 1 1 d . . .
H5 H 0.8737 0.3712 0.2246 0.035 Uiso 1 1 calc R . .
C6 C 0.9065(2) 0.5197(7) 0.1538(3) 0.0383(12) Uani 1 1 d . . .
H6 H 0.9079 0.4514 0.1098 0.046 Uiso 1 1 calc R . .
C7 C 0.9256(2) 0.6688(7) 0.1475(3) 0.0417(12) Uani 1 1 d . . .
H7 H 0.9403 0.7010 0.1002 0.050 Uiso 1 1 calc R . .
C8 C 0.9227(2) 0.7654(6) 0.2105(3) 0.0375(12) Uani 1 1 d . . .
H8 H 0.9356 0.8660 0.2069 0.045 Uiso 1 1 calc R . .
C9 C 0.9013(2) 0.7207(6) 0.2800(3) 0.0343(11) Uani 1 1 d . . .
H9 H 0.8990 0.7911 0.3229 0.041 Uiso 1 1 calc R . .
C10 C 0.91302(19) 0.2780(5) 0.3965(3) 0.0306(10) Uani 1 1 d . . .
C11 C 0.90685(18) 0.1317(5) 0.4263(3) 0.0252(9) Uani 1 1 d . . .
H11 H 0.8750 0.1066 0.4492 0.030 Uiso 1 1 calc R . .
C12 C 0.9458(2) 0.0247(7) 0.4230(3) 0.0454(13) Uani 1 1 d . . .
H12 H 0.9407 -0.0743 0.4431 0.054 Uiso 1 1 calc R . .
C13 C 0.9926(3) 0.0589(8) 0.3907(4) 0.0538(16) Uani 1 1 d . . .
H13 H 1.0197 -0.0159 0.3886 0.065 Uiso 1 1 calc R . .
C14 C 0.9998(2) 0.2050(8) 0.3611(4) 0.0507(15) Uani 1 1 d . . .
H14 H 1.0318 0.2286 0.3383 0.061 Uiso 1 1 calc R . .
C15 C 0.9613(2) 0.3146(7) 0.3647(3) 0.0409(12) Uani 1 1 d . . .
H15 H 0.9670 0.4142 0.3459 0.049 Uiso 1 1 calc R . .
C16 C 0.77976(15) 0.4431(4) 0.5599(2) 0.0179(8) Uani 1 1 d . . .
C17 C 0.78276(18) 0.3090(5) 0.6020(3) 0.0252(9) Uani 1 1 d . . .
H17 H 0.8035 0.2270 0.5857 0.030 Uiso 1 1 calc R . .
C18 C 0.75514(19) 0.2958(5) 0.6682(3) 0.0297(10) Uani 1 1 d . . .
H18 H 0.7565 0.2044 0.6987 0.036 Uiso 1 1 calc R . .
C19 C 0.72523(19) 0.4178(6) 0.6898(3) 0.0309(10) Uani 1 1 d . . .
H19 H 0.7060 0.4116 0.7356 0.037 Uiso 1 1 calc R . .
C20 C 0.72375(17) 0.5500(5) 0.6434(3) 0.0230(9) Uani 1 1 d . . .
H20 H 0.7031 0.6334 0.6582 0.028 Uiso 1 1 calc R . .
N1 N 0.80156(15) 0.6047(4) 0.4503(2) 0.0257(8) Uani 1 1 d . . .
N2 N 0.82594(15) 0.6293(4) 0.3856(2) 0.0271(8) Uani 1 1 d . . .
N3 N 0.84369(15) 0.3647(4) 0.4696(2) 0.0251(8) Uani 1 1 d . . .
N4 N 0.75060(13) 0.5630(4) 0.57860(19) 0.0168(6) Uani 1 1 d . . .
I1 I 0.663050(11) 0.61821(3) 0.405454(16) 0.02477(13) Uani 1 1 d . . .
Ni1 Ni 0.7500 0.7500 0.5000 0.01586(17) Uani 1 2 d S . .

loop_
_atom_site_aniso_label
_atom_site_aniso_U_11
_atom_site_aniso_U_22
_atom_site_aniso_U_33
_atom_site_aniso_U_23
_atom_site_aniso_U_13
_atom_site_aniso_U_12
C1 0.0194(18) 0.0199(19) 0.0192(19) -0.0017(15) 0.0062(15) -0.0013(15)
C2 0.025(2) 0.026(2) 0.025(2) -0.0035(17) 0.0008(17) 0.0001(17)
C3 0.025(2) 0.023(2) 0.024(2) -0.0021(16) -0.0004(17) 0.0027(16)
C4 0.025(2) 0.035(2) 0.022(2) 0.0061(18) 0.0031(17) -0.0003(18)
C5 0.026(2) 0.028(2) 0.032(2) -0.0017(19) 0.0016(18) 0.0038(18)
C6 0.035(3) 0.049(3) 0.031(3) -0.003(2) 0.002(2) 0.007(2)
C7 0.039(3) 0.054(3) 0.034(3) 0.010(2) 0.010(2) 0.001(2)
C8 0.038(3) 0.040(3) 0.037(3) 0.005(2) 0.012(2) -0.012(2)
C9 0.040(3) 0.033(3) 0.031(2) -0.001(2) 0.009(2) -0.001(2)
C10 0.035(2) 0.031(2) 0.024(2) -0.0023(18) 0.0015(19) 0.0069(19)
C11 0.029(2) 0.023(2) 0.024(2) -0.0034(16) 0.0022(17) 0.0053(17)
C12 0.057(3) 0.039(3) 0.040(3) -0.005(2) 0.005(3) 0.018(3)
C13 0.052(4) 0.061(4) 0.051(3) 0.000(3) 0.016(3) 0.033(3)
C14 0.042(3) 0.070(4) 0.042(3) 0.013(3) 0.014(3) 0.016(3)
C15 0.031(3) 0.065(4) 0.029(3) 0.002(2) 0.013(2) -0.002(2)
C16 0.0176(18) 0.0172(19) 0.0186(19) -0.0025(15) 0.0016(15) 0.0025(14)
C17 0.027(2) 0.019(2) 0.029(2) -0.0021(17) -0.0008(18) 0.0025(16)
C18 0.037(2) 0.021(2) 0.030(2) 0.0081(18) -0.0022(19) -0.0050(18)
C19 0.033(2) 0.040(3) 0.021(2) 0.0038(19) 0.0097(19) -0.009(2)
C20 0.024(2) 0.024(2) 0.022(2) -0.0042(16) 0.0110(17) 0.0007(16)
N1 0.0250(18) 0.027(2) 0.0257(19) -0.0039(15) 0.0061(15) 0.0026(14)
N2 0.0276(19) 0.029(2) 0.0264(19) -0.0033(15) 0.0095(16) -0.0014(15)
N3 0.0261(18) 0.0245(19) 0.0256(19) -0.0006(14) 0.0069(15) 0.0029(14)
N4 0.0189(16) 0.0157(16) 0.0164(16) 0.0018(12) 0.0040(13) 0.0024(12)
I1 0.02821(18) 0.02145(18) 0.02466(18) 0.00196(10) 0.00337(11) 0.00015(10)
Ni1 0.0198(3) 0.0138(3) 0.0153(3) 0.0017(3) 0.0074(3) 0.0040(3)

loop_
_atom_type_symbol
_atom_type_description
_atom_type_scat_dispersion_real
_atom_type_scat_dispersion_imag
_atom_type_scat_source
C C 0.0033 0.0016 'International Tables Vol C Tables 4.2.6.8 and 6.1.1.4'
H H 0.0000 0.0000 'International Tables Vol C Tables 4.2.6.8 and 6.1.1.4'
N N 0.0061 0.0033 'International Tables Vol C Tables 4.2.6.8 and 6.1.1.4'
Ni Ni 0.3393 1.1124 'International Tables Vol C Tables 4.2.6.8 and 6.1.1.4'
I I -0.4742 1.8119 'International Tables Vol C Tables 4.2.6.8 and 6.1.1.4'

loop_
_geom_angle_atom_site_label_1
_geom_angle_atom_site_label_2
_geom_angle_atom_site_label_3
_geom_angle
_geom_angle_site_symmetry_1
_geom_angle_site_symmetry_3
N2 C1 C2 120.1(4) . .
N2 C1 C4 112.8(4) . .
C2 C1 C4 127.0(4) . .
N3 C2 C1 118.1(4) . .
N3 C2 C10 114.5(4) . .
C1 C2 C10 127.3(4) . .
N3 C3 N1 124.8(4) . .
N3 C3 C16 118.0(4) . .
N1 C3 C16 117.1(4) . .
C9 C4 C5 118.6(4) . .
C9 C4 C1 119.0(4) . .
C5 C4 C1 122.4(4) . .
C6 C5 C4 119.9(5) . .
C6 C5 H5 120.0 . .
C4 C5 H5 120.0 . .
C5 C6 C7 121.2(5) . .
C5 C6 H6 119.4 . .
C7 C6 H6 119.4 . .
C8 C7 C6 118.6(5) . .
C8 C7 H7 120.7 . .
C6 C7 H7 120.7 . .
C7 C8 C9 121.6(5) . .
C7 C8 H8 119.2 . .
C9 C8 H8 119.2 . .
C4 C9 C8 120.1(5) . .
C4 C9 H9 120.0 . .
C8 C9 H9 120.0 . .
C11 C10 C15 118.7(5) . .
C11 C10 C2 118.7(4) . .
C15 C10 C2 122.2(5) . .
C12 C11 C10 121.0(5) . .
C12 C11 H11 119.5 . .
C10 C11 H11 119.5 . .
C11 C12 C13 120.6(6) . .
C11 C12 H12 119.7 . .
C13 C12 H12 119.7 . .
C12 C13 C14 119.3(5) . .
C12 C13 H13 120.4 . .
C14 C13 H13 120.4 . .
C15 C14 C13 120.9(5) . .
C15 C14 H14 119.5 . .
C13 C14 H14 119.5 . .
C14 C15 C10 119.4(6) . .
C14 C15 H15 120.3 . .
C10 C15 H15 120.3 . .
N4 C16 C17 124.0(4) . .
N4 C16 C3 113.1(3) . .
C17 C16 C3 122.8(4) . .
C16 C17 C18 118.6(4) . .
C16 C17 H17 120.7 . .
C18 C17 H17 120.7 . .
C17 C18 C19 118.9(4) . .
C17 C18 H18 120.5 . .
C19 C18 H18 120.5 . .
C18 C19 C20 119.1(4) . .
C18 C19 H19 120.5 . .
C20 C19 H19 120.5 . .
N4 C20 C19 122.1(4) . .
N4 C20 H20 119.0 . .
C19 C20 H20 119.0 . .
N2 N1 C3 118.1(4) . .
N2 N1 Ni1 126.8(3) . .
C3 N1 Ni1 115.1(3) . .
N1 N2 C1 120.7(4) . .
C3 N3 C2 117.9(4) . .
C20 N4 C16 117.3(3) . .
C20 N4 Ni1 126.7(3) . .
C16 N4 Ni1 116.0(3) . .
N1 Ni1 N1 180.00(19) 7_666 .
N1 Ni1 N4 101.41(14) 7_666 .
N1 Ni1 N4 78.59(14) . .
N1 Ni1 N4 78.59(14) 7_666 7_666
N1 Ni1 N4 101.41(14) . 7_666
N4 Ni1 N4 180.000(1) . 7_666
N1 Ni1 I1 89.95(10) 7_666 7_666
N1 Ni1 I1 90.05(10) . 7_666
N4 Ni1 I1 92.10(9) . 7_666
N4 Ni1 I1 87.90(9) 7_666 7_666
N1 Ni1 I1 90.05(10) 7_666 .
N1 Ni1 I1 89.95(10) . .
N4 Ni1 I1 87.90(9) . .
N4 Ni1 I1 92.10(9) 7_666 .
I1 Ni1 I1 180.000(8) 7_666 .

loop_
_geom_bond_atom_site_label_1
_geom_bond_atom_site_label_2
_geom_bond_distance
_geom_bond_site_symmetry_2
C1 N2 1.340(5) .
C1 C2 1.423(6) .
C1 C4 1.486(6) .
C2 N3 1.340(6) .
C2 C10 1.469(6) .
C3 N3 1.332(5) .
C3 N1 1.344(6) .
C3 C16 1.496(6) .
C4 C9 1.382(7) .
C4 C5 1.421(7) .
C5 C6 1.350(7) .
C5 H5 0.9500 .
C6 C7 1.410(8) .
C6 H6 0.9500 .
C7 C8 1.357(8) .
C7 H7 0.9500 .
C8 C9 1.387(7) .
C8 H8 0.9500 .
C9 H9 0.9500 .
C10 C11 1.399(6) .
C10 C15 1.415(7) .
C11 C12 1.364(7) .
C11 H11 0.9500 .
C12 C13 1.381(9) .
C12 H12 0.9500 .
C13 C14 1.400(10) .
C13 H13 0.9500 .
C14 C15 1.372(8) .
C14 H14 0.9500 .
C15 H15 0.9500 .
C16 N4 1.344(5) .
C16 C17 1.372(6) .
C17 C18 1.373(7) .
C17 H17 0.9500 .
C18 C19 1.385(7) .
C18 H18 0.9500 .
C19 C20 1.396(6) .
C19 H19 0.9500 .
C20 N4 1.341(5) .
C20 H20 0.9500 .
N1 N2 1.317(5) .
N1 Ni1 2.063(4) .
N4 Ni1 2.102(3) .
I1 Ni1 2.7707(3) .
Ni1 N1 2.063(4) 7_666
Ni1 N4 2.102(3) 7_666
Ni1 I1 2.7707(3) 7_666
